data_4118154
loop_
_publ_author_name
'Matthew J. Polinski'
'Daniel J. Grant'
'Shuao Wang'
'Evgeny V. Alekseev'
'Justin N. Cross'
'Eric M. Villa'
'Wulf Depmeier'
'Laura Gagliardi'
'Thomas E. Albrecht-Schmitt'

_publ_section_title
;
 Differentiating between Trivalent Lanthanides and Actinides
;
_journal_name_full 'Journal of the American Chemical Society'
_journal_page_first 10682
_journal_page_last 10692
_journal_paper_doi 10.1021/ja303804r
_journal_volume 134
_journal_year 2012
_chemical_formula_moiety Pu[B4O6(OH)2cl]
_chemical_formula_sum 'B4 Cl O8 Pu'
_chemical_formula_weight 448.69
_chemical_name_common 'Plutonium(III) borate chloride'
_chemical_name_systematic
; 
 ? 
;
_space_group_IT_number 9
_symmetry_cell_setting monoclinic
_symmetry_space_group_name_Hall 'C -2yc'
_symmetry_space_group_name_H-M 'C 1 c 1'
_atom_sites_solution_hydrogens none
_atom_sites_solution_primary direct
_atom_sites_solution_secondary difmap
_audit_creation_method SHELXL-97
_cell_angle_alpha 90.00
_cell_angle_beta 105.150(2)
_cell_angle_gamma 90.00
_cell_formula_units_Z 4
_cell_length_a 6.4898(12)
_cell_length_b 11.174(2)
_cell_length_c 9.6183(17)
_cell_measurement_reflns_used 1529
_cell_measurement_temperature 100(2)
_cell_measurement_theta_max 27.50
_cell_measurement_theta_min 3.64
_cell_volume 673.2(2)
_computing_cell_refinement 'smart saint'
_computing_data_collection smart
_computing_data_reduction SAINT
_computing_molecular_graphics 'SHELXP-97 (Sheldrick, 1997)'
_computing_publication_material 'SHELXCIF-97 (Sheldrick, 2000)'
_computing_structure_refinement 'SHELXL-97 (Sheldrick, 1997)'
_computing_structure_solution 'SHELXS-97 (Sheldrick, 1990)'
_diffrn_ambient_temperature 100(2)
_diffrn_detector_area_resol_mean 0
_diffrn_measured_fraction_theta_full 0.996
_diffrn_measured_fraction_theta_max 0.996
_diffrn_measurement_device_type 'BRUKER apex II'
_diffrn_measurement_method '0.5 wide w/ exposures'
_diffrn_radiation_monochromator 'Quazar optics'
_diffrn_radiation_source 'Imus microfocused'
_diffrn_radiation_type MoK\a
_diffrn_radiation_wavelength 0.71073
_diffrn_reflns_av_R_equivalents 0.0328
_diffrn_reflns_av_sigmaI/netI 0.0485
_diffrn_reflns_limit_h_max 8
_diffrn_reflns_limit_h_min -8
_diffrn_reflns_limit_k_max 14
_diffrn_reflns_limit_k_min -14
_diffrn_reflns_limit_l_max 12
_diffrn_reflns_limit_l_min -12
_diffrn_reflns_number 3330
_diffrn_reflns_theta_full 27.51
_diffrn_reflns_theta_max 27.51
_diffrn_reflns_theta_min 3.65
_exptl_absorpt_coefficient_mu 10.198
_exptl_absorpt_correction_T_max 0.589
_exptl_absorpt_correction_T_min 0.527
_exptl_absorpt_correction_type numerical
_exptl_absorpt_process_details SHELTXPREP
_exptl_crystal_colour Blue
_exptl_crystal_density_diffrn 4.427
_exptl_crystal_density_meas ?
_exptl_crystal_description Block
_exptl_crystal_F_000 780
_exptl_crystal_size_max 0.064
_exptl_crystal_size_mid 0.056
_exptl_crystal_size_min 0.052
_refine_diff_density_max 1.007
_refine_diff_density_min -0.951
_refine_diff_density_rms 0.213
_refine_ls_abs_structure_details 'Flack H D (1983), Acta Cryst. A39, 876-881'
_refine_ls_abs_structure_Flack 0.063(10)
_refine_ls_extinction_method none
_refine_ls_goodness_of_fit_ref 0.996
_refine_ls_hydrogen_treatment none
_refine_ls_matrix_type full
_refine_ls_number_parameters 68
_refine_ls_number_reflns 1529
_refine_ls_number_restraints 2
_refine_ls_restrained_S_all 0.995
_refine_ls_R_factor_all 0.0260
_refine_ls_R_factor_gt 0.0227
_refine_ls_shift/su_max 0.001
_refine_ls_shift/su_mean 0.000
_refine_ls_structure_factor_coef Fsqd
_refine_ls_weighting_details 'calc w=1/[\s^2^(Fo^2^)+(0.0000P)^2^+0.0000P] where P=(Fo^2^+2Fc^2^)/3'
_refine_ls_weighting_scheme calc
_refine_ls_wR_factor_gt 0.0406
_refine_ls_wR_factor_ref 0.0416
_reflns_number_gt 1441
_reflns_number_total 1529
_reflns_threshold_expression >2sigma(I)
_cod_data_source_file ja303804r_si_002_6.cif
_cod_data_source_block pu3bocl_0m
_cod_depositor_comments
;
The following automatic conversions were performed:

'_exptl_crystal_density_meas' value 'N/A' was changed to '?' - the
value is perceived as not measured.

Automatic conversion script
Id: cif_fix_values 3008 2015-01-20 13:52:24Z robertas 
;
_cod_database_code 4118154

loop_
_symmetry_equiv_pos_as_xyz
'x, y, z'
'x, -y, z+1/2'
'x+1/2, y+1/2, z'
'x+1/2, -y+1/2, z+1/2'

loop_
_atom_site_label
_atom_site_type_symbol
_atom_site_fract_x
_atom_site_fract_y
_atom_site_fract_z
_atom_site_U_iso_or_equiv
_atom_site_adp_type
_atom_site_occupancy
_atom_site_symmetry_multiplicity
_atom_site_calc_flag
Pu1 Pu -0.330462(7) -0.207488(9) -0.843911(7) 0.00488(2) Uani 1 1 d
Cl1 Cl -0.18988(12) -0.17633(7) -0.53865(8) 0.0082(2) Uani 1 1 d
O1 O -0.3442(3) 0.0145(2) -0.7761(2) 0.0035(4) Uiso 1 1 d
O2 O -0.2068(3) -0.4250(2) -0.7885(2) 0.0033(4) Uiso 1 1 d
O3 O -0.0164(3) -0.0395(2) -0.7986(2) 0.0049(5) Uiso 1 1 d
O4 O 0.0556(3) -0.2827(2) -0.7453(2) 0.0040(4) Uiso 1 1 d
O6 O -0.4398(3) -0.0733(2) -1.0583(2) 0.0050(5) Uiso 1 1 d
O8 O -0.1737(3) -0.2746(2) -1.0353(2) 0.0068(5) Uiso 1 1 d
O7 O -0.6783(3) -0.1364(2) -0.7671(2) 0.0046(4) Uiso 1 1 d
O5 O -0.5698(3) -0.3356(2) -0.7204(2) 0.0032(4) Uiso 1 1 d
B3 B 0.0191(5) -0.4067(3) -0.7140(4) 0.0057(7) Uiso 1 1 d
B2 B 0.2011(5) -0.0336(3) -0.7846(4) 0.0047(7) Uiso 1 1 d
B4 B -0.1406(6) 0.0526(4) -0.7644(4) 0.0107(8) Uiso 1 1 d
B1 B 0.2748(5) -0.2450(4) -0.6921(4) 0.0046(7) Uiso 1 1 d

loop_
_atom_site_aniso_label
_atom_site_aniso_U_11
_atom_site_aniso_U_22
_atom_site_aniso_U_33
_atom_site_aniso_U_23
_atom_site_aniso_U_13
_atom_site_aniso_U_12
Pu1 0.00578(3) 0.00380(4) 0.00515(3) 0.00052(12) 0.00160(3) -0.00005(10)
Cl1 0.0092(3) 0.0075(4) 0.0074(3) 0.0001(3) 0.0012(3) 0.0018(3)

loop_
_atom_type_symbol
_atom_type_description
_atom_type_scat_dispersion_real
_atom_type_scat_dispersion_imag
_atom_type_scat_source
B B 0.0013 0.0007 'International Tables Vol C Tables 4.2.6.8 and 6.1.1.4'
O O 0.0106 0.0060 'International Tables Vol C Tables 4.2.6.8 and 6.1.1.4'
Cl Cl 0.1484 0.1585 'International Tables Vol C Tables 4.2.6.8 and 6.1.1.4'
Pu Pu -9.4100 4.3056 'International Tables Vol C Tables 4.2.6.8 and 6.1.1.4'

loop_
_geom_angle_atom_site_label_1
_geom_angle_atom_site_label_2
_geom_angle_atom_site_label_3
_geom_angle
_geom_angle_site_symmetry_1
_geom_angle_site_symmetry_3
O8 Pu1 O6 69.29(7) . .
O8 Pu1 O2 72.38(7) . .
O6 Pu1 O2 138.12(7) . .
O8 Pu1 O1 122.42(7) . .
O6 Pu1 O1 67.01(7) . .
O2 Pu1 O1 152.68(6) . .
O8 Pu1 O4 67.72(6) . .
O6 Pu1 O4 122.59(7) . .
O2 Pu1 O4 52.75(7) . .
O1 Pu1 O4 108.42(6) . .
O8 Pu1 O5 126.04(7) . .
O6 Pu1 O5 129.00(6) . .
O2 Pu1 O5 65.09(7) . .
O1 Pu1 O5 110.39(7) . .
O4 Pu1 O5 106.87(7) . .
O8 Pu1 O7 147.98(6) . .
O6 Pu1 O7 88.37(7) . .
O2 Pu1 O7 117.64(7) . .
O1 Pu1 O7 63.61(7) . .
O4 Pu1 O7 143.64(6) . .
O5 Pu1 O7 52.56(7) . .
O8 Pu1 O3 83.71(7) . .
O6 Pu1 O3 75.97(6) . .
O2 Pu1 O3 116.02(6) . .
O1 Pu1 O3 50.82(7) . .
O4 Pu1 O3 63.29(7) . .
O5 Pu1 O3 144.47(6) . .
O7 Pu1 O3 113.71(7) . .
O8 Pu1 Cl1 136.68(5) . .
O6 Pu1 Cl1 136.08(5) . .
O2 Pu1 Cl1 84.46(5) . .
O1 Pu1 Cl1 69.21(4) . .
O4 Pu1 Cl1 69.10(5) . .
O5 Pu1 Cl1 70.61(4) . .
O7 Pu1 Cl1 75.27(4) . .
O3 Pu1 Cl1 74.14(5) . .
O8 Pu1 Cl1 78.35(5) . 4_444
O6 Pu1 Cl1 74.19(5) . 4_444
O2 Pu1 Cl1 82.25(5) . 4_444
O1 Pu1 Cl1 121.47(4) . 4_444
O4 Pu1 Cl1 129.38(5) . 4_444
O5 Pu1 Cl1 64.78(4) . 4_444
O7 Pu1 Cl1 73.49(5) . 4_444
O3 Pu1 Cl1 149.06(4) . 4_444
Cl1 Pu1 Cl1 135.01(3) . 4_444
Pu1 Cl1 Pu1 126.71(3) . 4_545
B4 O1 B3 116.7(3) . 3_455
B4 O1 Pu1 103.0(2) . .
B3 O1 Pu1 137.67(19) 3_455 .
B2 O2 B3 120.1(2) 3_445 .
B2 O2 Pu1 137.31(19) 3_445 .
B3 O2 Pu1 100.83(18) . .
B2 O3 B4 125.3(3) . .
B2 O3 Pu1 138.6(2) . .
B4 O3 Pu1 95.28(19) . .
B1 O4 B3 113.9(2) . .
B1 O4 Pu1 144.0(2) . .
B3 O4 Pu1 101.09(16) . .
B3 O6 Pu1 133.5(2) 4_444 .
B1 O8 Pu1 134.27(19) 4_444 .
B2 O7 B1 124.1(3) 1_455 1_455
B2 O7 Pu1 135.2(2) 1_455 .
B1 O7 Pu1 100.78(18) 1_455 .
B4 O5 B1 119.1(3) 3_445 1_455
B4 O5 Pu1 123.6(2) 3_445 .
B1 O5 Pu1 102.71(18) 1_455 .
O4 B3 O2 103.2(2) . .
O4 B3 O6 111.2(3) . 4_545
O2 B3 O6 111.6(3) . 4_545
O4 B3 O1 109.7(3) . 3_545
O2 B3 O1 110.4(3) . 3_545
O6 B3 O1 110.7(2) 4_545 3_545
O2 B2 O7 120.6(3) 3 1_655
O2 B2 O3 119.0(3) 3 .
O7 B2 O3 120.4(3) 1_655 .
O5 B4 O1 123.6(3) 3 .
O5 B4 O3 125.5(3) 3 .
O1 B4 O3 110.8(3) . .
O4 B1 O8 110.2(3) . 4_545
O4 B1 O7 112.0(2) . 1_655
O8 B1 O7 110.8(3) 4_545 1_655
O4 B1 O5 112.6(3) . 1_655
O8 B1 O5 107.6(2) 4_545 1_655
O7 B1 O5 103.3(3) 1_655 1_655

loop_
_geom_bond_atom_site_label_1
_geom_bond_atom_site_label_2
_geom_bond_distance
_geom_bond_site_symmetry_2
Pu1 O8 2.443(2) .
Pu1 O6 2.498(2) .
Pu1 O2 2.571(2) .
Pu1 O1 2.572(2) .
Pu1 O4 2.5771(19) .
Pu1 O5 2.615(2) .
Pu1 O7 2.673(2) .
Pu1 O3 2.721(2) .
Pu1 Cl1 2.8591(9) .
Pu1 Cl1 2.8898(8) 4_444
Cl1 Pu1 2.8897(8) 4_545
O1 B4 1.365(4) .
O1 B3 1.482(4) 3_455
O2 B2 1.358(4) 3_445
O2 B3 1.468(4) .
O3 B2 1.384(4) .
O3 B4 1.399(5) .
O4 B1 1.443(4) .
O4 B3 1.451(4) .
O6 B3 1.468(4) 4_444
O8 B1 1.473(4) 4_444
O7 B2 1.375(4) 1_455
O7 B1 1.483(5) 1_455
O5 B4 1.360(5) 3_445
O5 B1 1.503(4) 1_455
B3 O6 1.468(4) 4_545
B3 O1 1.482(4) 3_545
B2 O2 1.358(4) 3
B2 O7 1.375(4) 1_655
B4 O5 1.360(5) 3
B1 O8 1.473(4) 4_545
B1 O7 1.483(4) 1_655
B1 O5 1.503(4) 1_655
